data_8102767
loop_
_publ_author_name
'Xing-Chao Duan'

_publ_section_title
;
 Crystal structure of (ethan-1,2-diammonium) (m3-hydrogen
 phosphito)trifluorogallium(III), (C2H10N2)[GaF3(HPO3)]
;
_journal_issue 4
_journal_name_full 'Zeitschrift f\"ur Kristallographie - New Crystal Structures'
_journal_page_first 787
_journal_volume 225
_journal_year 2010
_chemical_absolute_configuration unk
_chemical_formula_sum 'C2 H11 F3 Ga N2 O3 P'
_chemical_formula_weight 268.82
_chemical_name_systematic
; 
fluorinated gallium phosphite, 
(C~2~N~2~H~10~)[GaF~3~(HPO~3~)]
;
_space_group_IT_number 19
_symmetry_cell_setting orthorhombic
_symmetry_space_group_name_Hall 'P 2ac 2ab'
_symmetry_space_group_name_H-M 'P 21 21 21'
_atom_sites_solution_hydrogens conf
_atom_sites_solution_primary direct
_atom_sites_solution_secondary difmap
_audit_creation_method SHELXL-97
_cell_angle_alpha 90.00
_cell_angle_beta 90.00
_cell_angle_gamma 90.00
_cell_formula_units_Z 4
_cell_length_a 6.3580(11)
_cell_length_b 9.4232(15)
_cell_length_c 12.9682(18)
_cell_measurement_reflns_used 2962
_cell_measurement_temperature 298(2)
_cell_measurement_theta_max 28.251
_cell_measurement_theta_min 2.672
_cell_volume 777.0(2)
_computing_cell_refinement 'Bruker SMART'
_computing_data_collection 'Bruker SMART'
_computing_data_reduction 'Bruker SAINT'
_computing_molecular_graphics 'Bruker SHELXTL'
_computing_publication_material 'Bruker SHELXTL'
_computing_structure_refinement 'SHELXL-97 (Sheldrick, 1997)'
_computing_structure_solution 'SHELXS-97 (Sheldrick, 1990)'
_diffrn_ambient_temperature 298(2)
_diffrn_measured_fraction_theta_full 1.000
_diffrn_measured_fraction_theta_max 1.000
_diffrn_measurement_device_type 'CCD area detector'
_diffrn_measurement_method 'phi and omega scans'
_diffrn_radiation_monochromator graphite
_diffrn_radiation_source 'fine-focus sealed tube'
_diffrn_radiation_type MoK\a
_diffrn_radiation_wavelength 0.71073
_diffrn_reflns_av_R_equivalents 0.0877
_diffrn_reflns_av_sigmaI/netI 0.0849
_diffrn_reflns_limit_h_max 7
_diffrn_reflns_limit_h_min -7
_diffrn_reflns_limit_k_max 9
_diffrn_reflns_limit_k_min -11
_diffrn_reflns_limit_l_max 15
_diffrn_reflns_limit_l_min -11
_diffrn_reflns_number 3210
_diffrn_reflns_theta_full 25.00
_diffrn_reflns_theta_max 25.00
_diffrn_reflns_theta_min 2.67
_exptl_absorpt_coefficient_mu 3.774
_exptl_absorpt_correction_T_max 0.3972
_exptl_absorpt_correction_T_min 0.2541
_exptl_absorpt_correction_type multi-scan
_exptl_absorpt_process_details sadabs
_exptl_crystal_colour colourless
_exptl_crystal_density_diffrn 2.298
_exptl_crystal_density_method 'not measured'
_exptl_crystal_description clubbed
_exptl_crystal_F_000 536
_exptl_crystal_size_max 0.50
_exptl_crystal_size_mid 0.40
_exptl_crystal_size_min 0.30
_refine_diff_density_max 0.662
_refine_diff_density_min -0.846
_refine_diff_density_rms 0.165
_refine_ls_abs_structure_details 'Flack H D (1983), Acta Cryst. A39, 876-881'
_refine_ls_abs_structure_Flack 0.020(19)
_refine_ls_extinction_method none
_refine_ls_goodness_of_fit_ref 1.080
_refine_ls_matrix_type full
_refine_ls_number_parameters 112
_refine_ls_number_reflns 1370
_refine_ls_number_restraints 0
_refine_ls_restrained_S_all 1.080
_refine_ls_R_factor_all 0.0412
_refine_ls_R_factor_gt 0.0393
_refine_ls_shift/su_max 0.001
_refine_ls_shift/su_mean 0.000
_refine_ls_structure_factor_coef Fsqd
_refine_ls_weighting_details 'calc w=1/[\s^2^(Fo^2^)+(0.0563P)^2^+0.4854P] where P=(Fo^2^+2Fc^2^)/3'
_refine_ls_weighting_scheme calc
_refine_ls_wR_factor_gt 0.1051
_refine_ls_wR_factor_ref 0.1059
_reflns_number_gt 1307
_reflns_number_total 1370
_reflns_threshold_expression >2sigma(I)
_cod_data_source_file 1267-3064.cff
_cod_data_source_block a
_cod_depositor_comments
;
The following automatic conversions were performed:
'_symmetry_cell_setting' value 'Orthorhombic' changed to 'orthorhombic'
according to '/home/saulius/struct/CIF-dictionaries/cif_core.dic'
dictionary named 'cif_core.dic' version 2.4.1 from 2010-06-29.

Automatic conversion script
Id: cif_fix_enum 1555 2011-01-17 13:19:09Z saulius 
;
_cod_original_sg_symbol_H-M P2(1)2(1)2(1)
_cod_database_code 8102767

loop_
_symmetry_equiv_pos_as_xyz
'x, y, z'
'-x+1/2, -y, z+1/2'
'-x, y+1/2, -z+1/2'
'x+1/2, -y+1/2, -z'

loop_
_atom_site_label
_atom_site_type_symbol
_atom_site_fract_x
_atom_site_fract_y
_atom_site_fract_z
_atom_site_U_iso_or_equiv
_atom_site_adp_type
_atom_site_occupancy
_atom_site_symmetry_multiplicity
_atom_site_calc_flag
_atom_site_refinement_flags
_atom_site_disorder_assembly
_atom_site_disorder_group
Ga1 Ga 0.58988(9) 0.07460(5) 0.44317(4) 0.0087(2) Uani 1 1 d . . .
N1 N 0.2391(8) 0.7206(5) 0.7624(3) 0.0183(10) Uani 1 1 d . . .
H1A H 0.1867 0.6572 0.7185 0.028 Uiso 1 1 calc R . .
H1B H 0.1378 0.7799 0.7821 0.028 Uiso 1 1 calc R . .
H1C H 0.2907 0.6760 0.8174 0.028 Uiso 1 1 calc R . .
N2 N 0.7566(8) 0.7819(5) 0.6323(3) 0.0189(10) Uani 1 1 d . . .
H2A H 0.6979 0.8204 0.5766 0.028 Uiso 1 1 calc R . .
H2B H 0.8563 0.7211 0.6130 0.028 Uiso 1 1 calc R . .
H2C H 0.8132 0.8499 0.6710 0.028 Uiso 1 1 calc R . .
O1 O 0.5870(8) 0.2787(3) 0.4296(2) 0.0186(8) Uani 1 1 d . . .
O2 O 0.3965(6) 0.4315(4) 0.5621(3) 0.0234(10) Uani 1 1 d . . .
O3 O 0.7822(6) 0.4307(5) 0.5627(3) 0.0213(9) Uani 1 1 d . . .
F2 F 0.5902(5) -0.1313(3) 0.44220(19) 0.0180(7) Uani 1 1 d . . .
F1 F 0.5824(5) 0.0625(3) 0.29509(19) 0.0166(7) Uani 1 1 d . . .
F3 F 0.5908(5) 0.0676(3) 0.5877(2) 0.0204(7) Uani 1 1 d . . .
P1 P 0.5894(2) 0.41168(12) 0.49499(9) 0.0103(3) Uani 1 1 d . . .
H1 H 0.5900 0.4915 0.4465 0.012 Uiso 1 1 calc R . .
C1 C 0.4085(10) 0.8013(5) 0.7114(4) 0.0198(12) Uani 1 1 d . . .
H1D H 0.4504 0.8803 0.7548 0.024 Uiso 1 1 calc R . .
H1E H 0.3578 0.8392 0.6465 0.024 Uiso 1 1 calc R . .
C2 C 0.5952(10) 0.7062(5) 0.6922(4) 0.0206(12) Uani 1 1 d . . .
H2D H 0.6541 0.6757 0.7575 0.025 Uiso 1 1 calc R . .
H2E H 0.5503 0.6224 0.6547 0.025 Uiso 1 1 calc R . .

loop_
_atom_site_aniso_label
_atom_site_aniso_U_11
_atom_site_aniso_U_22
_atom_site_aniso_U_33
_atom_site_aniso_U_23
_atom_site_aniso_U_13
_atom_site_aniso_U_12
Ga1 0.0079(3) 0.0061(3) 0.0121(3) -0.0018(2) -0.0002(2) 0.0000(3)
N1 0.021(3) 0.016(2) 0.017(2) -0.0035(17) 0.0006(19) 0.004(2)
N2 0.020(3) 0.015(2) 0.022(2) 0.0000(17) 0.000(2) 0.007(2)
O1 0.026(2) 0.0102(16) 0.0197(18) -0.0042(14) -0.001(2) 0.002(2)
O2 0.011(2) 0.026(2) 0.033(2) -0.017(2) 0.0017(16) -0.001(2)
O3 0.010(2) 0.029(2) 0.0243(19) -0.008(2) -0.0032(15) 0.003(2)
F2 0.0232(19) 0.0082(13) 0.0226(15) -0.0015(11) -0.0066(18) -0.0020(14)
F1 0.0214(17) 0.0162(14) 0.0122(13) -0.0033(10) 0.0000(12) -0.003(2)
F3 0.030(2) 0.0199(15) 0.0110(13) -0.0021(10) -0.0023(11) -0.002(2)
P1 0.0090(7) 0.0045(5) 0.0174(6) 0.0002(5) -0.0015(5) 0.0004(7)
C1 0.028(3) 0.013(2) 0.018(2) 0.0019(19) 0.006(2) 0.000(3)
C2 0.024(3) 0.010(2) 0.028(3) 0.0016(19) 0.002(2) -0.001(3)

loop_
_atom_type_symbol
_atom_type_description
_atom_type_scat_dispersion_real
_atom_type_scat_dispersion_imag
_atom_type_scat_source
C C 0.0033 0.0016 'International Tables Vol C Tables 4.2.6.8 and 6.1.1.4'
H H 0.0000 0.0000 'International Tables Vol C Tables 4.2.6.8 and 6.1.1.4'
N N 0.0061 0.0033 'International Tables Vol C Tables 4.2.6.8 and 6.1.1.4'
O O 0.0106 0.0060 'International Tables Vol C Tables 4.2.6.8 and 6.1.1.4'
Ga Ga 0.2307 1.6083 'International Tables Vol C Tables 4.2.6.8 and 6.1.1.4'
P P 0.1023 0.0942 'International Tables Vol C Tables 4.2.6.8 and 6.1.1.4'
F F 0.0171 0.0103 'International Tables Vol C Tables 4.2.6.8 and 6.1.1.4'

loop_
_geom_angle_atom_site_label_1
_geom_angle_atom_site_label_2
_geom_angle_atom_site_label_3
_geom_angle
_geom_angle_site_symmetry_1
_geom_angle_site_symmetry_3
_geom_angle_publ_flag
F3 Ga1 F1 174.45(12) . . ?
F3 Ga1 O1 97.23(13) . . ?
F1 Ga1 O1 88.17(13) . . ?
F3 Ga1 F2 88.36(11) . . ?
F1 Ga1 F2 86.23(11) . . ?
O1 Ga1 F2 174.39(12) . . ?
F3 Ga1 O2 91.78(15) . 4_556 ?
F1 Ga1 O2 89.30(14) . 4_556 ?
O1 Ga1 O2 92.04(18) . 4_556 ?
F2 Ga1 O2 88.25(15) . 4_556 ?
F3 Ga1 O3 92.35(14) . 4_456 ?
F1 Ga1 O3 86.28(14) . 4_456 ?
O1 Ga1 O3 90.7(2) . 4_456 ?
F2 Ga1 O3 88.58(17) . 4_456 ?
O2 Ga1 O3 174.72(14) 4_556 4_456 ?
C1 N1 H1A 109.5 . . ?
C1 N1 H1B 109.5 . . ?
H1A N1 H1B 109.5 . . ?
C1 N1 H1C 109.5 . . ?
H1A N1 H1C 109.5 . . ?
H1B N1 H1C 109.5 . . ?
C2 N2 H2A 109.5 . . ?
C2 N2 H2B 109.5 . . ?
H2A N2 H2B 109.5 . . ?
C2 N2 H2C 109.5 . . ?
H2A N2 H2C 109.5 . . ?
H2B N2 H2C 109.5 . . ?
P1 O1 Ga1 140.7(2) . . ?
P1 O2 Ga1 141.7(2) . 4_456 ?
P1 O3 Ga1 141.4(2) . 4_556 ?
O1 P1 O2 114.5(2) . . ?
O1 P1 O3 115.5(2) . . ?
O2 P1 O3 107.9(2) . . ?
O1 P1 H1 106.1 . . ?
O2 P1 H1 106.1 . . ?
O3 P1 H1 106.1 . . ?
N1 C1 C2 110.0(4) . . ?
N1 C1 H1D 109.7 . . ?
C2 C1 H1D 109.7 . . ?
N1 C1 H1E 109.7 . . ?
C2 C1 H1E 109.7 . . ?
H1D C1 H1E 108.2 . . ?
N2 C2 C1 110.4(4) . . ?
N2 C2 H2D 109.6 . . ?
C1 C2 H2D 109.6 . . ?
N2 C2 H2E 109.6 . . ?
C1 C2 H2E 109.6 . . ?
H2D C2 H2E 108.1 . . ?

loop_
_geom_bond_atom_site_label_1
_geom_bond_atom_site_label_2
_geom_bond_distance
_geom_bond_site_symmetry_2
_geom_bond_publ_flag
Ga1 F3 1.875(3) . ?
Ga1 F1 1.924(3) . ?
Ga1 O1 1.931(3) . ?
Ga1 F2 1.940(3) . ?
Ga1 O2 1.951(4) 4_556 ?
Ga1 O3 1.958(4) 4_456 ?
N1 C1 1.475(7) . ?
N1 H1A 0.8900 . ?
N1 H1B 0.8900 . ?
N1 H1C 0.8900 . ?
N2 C2 1.471(7) . ?
N2 H2A 0.8900 . ?
N2 H2B 0.8900 . ?
N2 H2C 0.8900 . ?
O1 P1 1.513(3) . ?
O2 P1 1.516(4) . ?
O2 Ga1 1.951(4) 4_456 ?
O3 P1 1.518(4) . ?
O3 Ga1 1.958(4) 4_556 ?
P1 H1 0.9800 . ?
C1 C2 1.508(8) . ?
C1 H1D 0.9700 . ?
C1 H1E 0.9700 . ?
C2 H2D 0.9700 . ?
C2 H2E 0.9700 . ?

loop_
_geom_torsion_atom_site_label_1
_geom_torsion_atom_site_label_2
_geom_torsion_atom_site_label_3
_geom_torsion_atom_site_label_4
_geom_torsion
_geom_torsion_site_symmetry_1
_geom_torsion_site_symmetry_2
_geom_torsion_site_symmetry_3
_geom_torsion_site_symmetry_4
_geom_torsion_publ_flag
F3 Ga1 O1 P1 1.5(5) . . . . ?
F1 Ga1 O1 P1 -179.8(5) . . . . ?
F2 Ga1 O1 P1 176.6(12) . . . . ?
O2 Ga1 O1 P1 -90.6(5) 4_556 . . . ?
O3 Ga1 O1 P1 94.0(5) 4_456 . . . ?
Ga1 O1 P1 O2 -65.0(5) . . . . ?
Ga1 O1 P1 O3 61.2(5) . . . . ?
Ga1 O2 P1 O1 -47.6(5) 4_456 . . . ?
Ga1 O2 P1 O3 -177.7(4) 4_456 . . . ?
Ga1 O3 P1 O1 49.2(5) 4_556 . . . ?
Ga1 O3 P1 O2 178.8(4) 4_556 . . . ?
N1 C1 C2 N2 174.4(4) . . . . ?
